data_4516995
loop_
_publ_author_name
'Nath, Jitendra'
'Tarai, Arup'
'Baruah, Jubaraj B.'

_publ_section_title
;
 Copper(II), Zinc(II), and Cadmium(II) Formylbenzoate Complexes:
 Reactivity and Emission Properties.
;
_journal_issue 19
_journal_name_full 'ACS omega'
_journal_page_first 18444
_journal_page_last 18455
_journal_paper_doi 10.1021/acsomega.9b02779
_journal_volume 4
_journal_year 2019
_chemical_formula_sum 'C28 H20 Cu N2 O7'
_chemical_formula_weight 560.00
_space_group_crystal_system triclinic
_space_group_IT_number 2
_space_group_name_Hall '-P 1'
_space_group_name_H-M_alt 'P -1'
_atom_sites_solution_hydrogens mixed
_audit_creation_method SHELXL-2014/7
_cell_angle_alpha 102.735(5)
_cell_angle_beta 93.637(5)
_cell_angle_gamma 107.559(5)
_cell_formula_units_Z 2
_cell_length_a 7.8659(5)
_cell_length_b 10.7334(5)
_cell_length_c 15.3411(9)
_cell_measurement_reflns_used 3664
_cell_measurement_temperature 296(2)
_cell_measurement_theta_max 28.7543
_cell_measurement_theta_min 2.9844
_cell_volume 1192.67(13)
_computing_structure_refinement 'SHELXL-2014/7 (Sheldrick, 2014)'
_diffrn_ambient_temperature 296(2)
_diffrn_measured_fraction_theta_full 0.998
_diffrn_measured_fraction_theta_max 0.998
_diffrn_measurement_device_type 'CCD area detector'
_diffrn_measurement_method 'phi and omega scans'
_diffrn_radiation_type MoK\a
_diffrn_radiation_wavelength 0.71073
_diffrn_reflns_av_R_equivalents 0.0344
_diffrn_reflns_av_unetI/netI 0.0460
_diffrn_reflns_Laue_measured_fraction_full 0.998
_diffrn_reflns_Laue_measured_fraction_max 0.998
_diffrn_reflns_limit_h_max 9
_diffrn_reflns_limit_h_min -9
_diffrn_reflns_limit_k_max 12
_diffrn_reflns_limit_k_min -12
_diffrn_reflns_limit_l_max 18
_diffrn_reflns_limit_l_min -13
_diffrn_reflns_number 8933
_diffrn_reflns_point_group_measured_fraction_full 0.998
_diffrn_reflns_point_group_measured_fraction_max 0.998
_diffrn_reflns_theta_full 25.242
_diffrn_reflns_theta_max 25.245
_diffrn_reflns_theta_min 2.990
_exptl_absorpt_coefficient_mu 0.969
_exptl_absorpt_correction_T_max 1.00000
_exptl_absorpt_correction_T_min 0.69436
_exptl_absorpt_correction_type multi-scan
_exptl_absorpt_process_details multi-scan
_exptl_crystal_colour blue
_exptl_crystal_density_diffrn 1.559
_exptl_crystal_description needle
_exptl_crystal_F_000 574
_exptl_crystal_size_max 0.34
_exptl_crystal_size_mid 0.26
_exptl_crystal_size_min 0.18
_refine_diff_density_max 2.124
_refine_diff_density_min -0.572
_refine_diff_density_rms 0.105
_refine_ls_extinction_method none
_refine_ls_goodness_of_fit_ref 1.070
_refine_ls_hydrogen_treatment mixed
_refine_ls_matrix_type full
_refine_ls_number_parameters 348
_refine_ls_number_reflns 4317
_refine_ls_number_restraints 3
_refine_ls_restrained_S_all 1.085
_refine_ls_R_factor_all 0.0767
_refine_ls_R_factor_gt 0.0678
_refine_ls_shift/su_max 0.000
_refine_ls_shift/su_mean 0.000
_refine_ls_structure_factor_coef Fsqd
_refine_ls_weighting_details 'w=1/[\s^2^(Fo^2^)+(0.0800P)^2^+3.8000P] where P=(Fo^2^+2Fc^2^)/3'
_refine_ls_weighting_scheme calc
_refine_ls_wR_factor_gt 0.1796
_refine_ls_wR_factor_ref 0.1870
_reflns_Friedel_coverage 0.000
_reflns_number_gt 3705
_reflns_number_total 4317
_reflns_threshold_expression 'I > 2\s(I)'
_cod_data_source_file ao9b02779_si_002.cif
_cod_data_source_block complex1
_cod_original_cell_volume 1192.68(12)
_cod_database_code 4516995
_shelx_shelxl_version_number 2014/7
_shelx_space_group_comment
;
The symmetry employed for this shelxl refinement is uniquely defined
by the following loop, which should always be used as a source of
symmetry information in preference to the above space-group names.
They are only intended as comments.
;

loop_
_space_group_symop_operation_xyz
'x, y, z'
'-x, -y, -z'

loop_
_atom_site_label
_atom_site_type_symbol
_atom_site_fract_x
_atom_site_fract_y
_atom_site_fract_z
_atom_site_U_iso_or_equiv
_atom_site_adp_type
_atom_site_occupancy
_atom_site_site_symmetry_order
_atom_site_calc_flag
_atom_site_refinement_flags_posn
_atom_site_refinement_flags_adp
Cu1 Cu 0.65217(8) 0.48264(5) 0.89568(4) 0.0365(2) Uani 1 1 d . .
O1 O 0.7701(5) 0.6046(3) 1.0119(2) 0.0466(9) Uani 1 1 d . .
O7 O 0.5364(5) 0.6083(4) 0.8602(3) 0.0468(9) Uani 1 1 d D .
H7 H 0.5865 0.6389 0.8206 0.070 Uiso 1 1 calc DR U
O4 O 0.8759(5) 0.5429(4) 0.8087(2) 0.0435(8) Uani 1 1 d . .
O2 O 0.7254(6) 0.7970(4) 1.0025(3) 0.0594(11) Uani 1 1 d . .
N2 N 0.6954(5) 0.3293(4) 0.9394(3) 0.0340(9) Uani 1 1 d . .
O5 O 0.7229(6) 0.6398(4) 0.7324(3) 0.0573(11) Uani 1 1 d . .
N1 N 0.5052(5) 0.3284(4) 0.7910(3) 0.0388(9) Uani 1 1 d . .
C22 C 0.6069(6) 0.2068(4) 0.8828(3) 0.0335(10) Uani 1 1 d . .
C21 C 0.5051(6) 0.2064(5) 0.8017(3) 0.0361(11) Uani 1 1 d . .
C10 C 0.9912(7) 0.6156(5) 0.6820(3) 0.0380(11) Uani 1 1 d . .
C26 C 0.7158(8) 0.0930(5) 0.9806(4) 0.0458(13) Uani 1 1 d . .
H26 H 0.7236 0.0150 0.9951 0.055 Uiso 1 1 calc R U
C2 C 0.9140(7) 0.7991(5) 1.1303(3) 0.0383(11) Uani 1 1 d . .
C23 C 0.6122(7) 0.0851(5) 0.8997(4) 0.0400(11) Uani 1 1 d . .
C9 C 0.8542(7) 0.5981(5) 0.7461(3) 0.0388(11) Uani 1 1 d . .
C13 C 1.2399(7) 0.6484(5) 0.5593(4) 0.0441(12) Uani 1 1 d . .
C11 C 0.9576(7) 0.6602(5) 0.6052(3) 0.0446(12) Uani 1 1 d . .
H11 H 0.8513 0.6791 0.5949 0.053 Uiso 1 1 calc R U
C24 C 0.5121(8) -0.0388(5) 0.8345(4) 0.0518(14) Uani 1 1 d . .
H24 H 0.5125 -0.1208 0.8450 0.062 Uiso 1 1 calc R U
C1 C 0.7937(7) 0.7294(5) 1.0416(3) 0.0396(11) Uani 1 1 d . .
C15 C 1.1515(7) 0.5893(5) 0.6967(4) 0.0439(12) Uani 1 1 d . .
H15 H 1.1763 0.5607 0.7476 0.053 Uiso 1 1 calc R U
C17 C 0.4143(8) 0.3313(6) 0.7165(4) 0.0502(13) Uani 1 1 d . .
H17 H 0.4125 0.4144 0.7088 0.060 Uiso 1 1 calc R U
C3 C 0.9678(8) 0.9403(5) 1.1607(4) 0.0487(13) Uani 1 1 d . .
H3 H 0.9298 0.9905 1.1262 0.058 Uiso 1 1 calc R U
C7 C 0.9728(8) 0.7258(5) 1.1833(4) 0.0448(12) Uani 1 1 d . .
H7A H 0.9387 0.6323 1.1630 0.054 Uiso 1 1 calc R U
C12 C 1.0800(8) 0.6761(6) 0.5454(3) 0.0478(13) Uani 1 1 d . .
H12 H 1.0558 0.7058 0.4948 0.057 Uiso 1 1 calc R U
C28 C 0.7929(7) 0.3334(5) 1.0148(3) 0.0390(11) Uani 1 1 d . .
H28 H 0.8556 0.4169 1.0539 0.047 Uiso 1 1 calc R U
C27 C 0.8043(8) 0.2168(5) 1.0370(4) 0.0451(12) Uani 1 1 d . .
H27 H 0.8726 0.2235 1.0906 0.054 Uiso 1 1 calc R U
C25 C 0.4172(8) -0.0376(5) 0.7580(4) 0.0535(15) Uani 1 1 d . .
H25 H 0.3542 -0.1193 0.7170 0.064 Uiso 1 1 calc R U
C14 C 1.2756(8) 0.6055(5) 0.6357(4) 0.0468(13) Uani 1 1 d . .
H14 H 1.3826 0.5876 0.6460 0.056 Uiso 1 1 calc R U
C20 C 0.4110(7) 0.0838(5) 0.7384(4) 0.0459(13) Uani 1 1 d . .
C6 C 1.0795(8) 0.7888(6) 1.2644(4) 0.0509(14) Uani 1 1 d . .
H6 H 1.1175 0.7388 1.2992 0.061 Uiso 1 1 calc R U
C18 C 0.3207(8) 0.2150(7) 0.6488(4) 0.0589(16) Uani 1 1 d . .
H18 H 0.2606 0.2217 0.5967 0.071 Uiso 1 1 calc R U
C19 C 0.3180(8) 0.0923(6) 0.6596(4) 0.0552(15) Uani 1 1 d . .
H19 H 0.2551 0.0143 0.6152 0.066 Uiso 1 1 calc R U
C4 C 1.0779(8) 1.0044(6) 1.2425(4) 0.0550(15) Uani 1 1 d . .
H4 H 1.1161 1.0981 1.2622 0.066 Uiso 1 1 calc R U
C16 C 1.3634(9) 0.6625(7) 0.4911(5) 0.0643(17) Uani 1 1 d . .
H16 H 1.3304 0.6846 0.4387 0.077 Uiso 1 1 calc R U
C5 C 1.1310(8) 0.9298(6) 1.2947(4) 0.0549(15) Uani 1 1 d . .
O6 O 1.5141(13) 0.6447(10) 0.5035(6) 0.154(3) Uani 1 1 d . .
C8 C 1.2411(12) 1.0057(10) 1.3837(5) 0.087(2) Uani 1 1 d D .
H8 H 1.2813 1.0995 1.3981 0.104 Uiso 1 1 calc R U
O3 O 1.2791(17) 0.9497(11) 1.4367(6) 0.195(5) Uani 1 1 d D .
H7G H 0.583(7) 0.684(3) 0.901(3) 0.045(16) Uiso 1 1 d D .

loop_
_atom_site_aniso_label
_atom_site_aniso_U_11
_atom_site_aniso_U_22
_atom_site_aniso_U_33
_atom_site_aniso_U_23
_atom_site_aniso_U_13
_atom_site_aniso_U_12
Cu1 0.0443(4) 0.0249(3) 0.0386(4) 0.0084(2) 0.0023(3) 0.0092(3)
O1 0.067(2) 0.0267(18) 0.043(2) 0.0058(15) -0.0019(17) 0.0139(17)
O7 0.052(2) 0.043(2) 0.050(2) 0.0148(18) 0.0063(18) 0.0208(19)
O4 0.045(2) 0.043(2) 0.047(2) 0.0200(16) 0.0088(16) 0.0135(16)
O2 0.077(3) 0.034(2) 0.067(3) 0.0034(18) -0.008(2) 0.029(2)
N2 0.039(2) 0.0267(19) 0.034(2) 0.0061(16) 0.0081(17) 0.0079(17)
O5 0.060(3) 0.070(3) 0.062(3) 0.035(2) 0.020(2) 0.034(2)
N1 0.037(2) 0.039(2) 0.039(2) 0.0103(18) 0.0076(18) 0.0079(18)
C22 0.038(2) 0.025(2) 0.037(2) 0.0089(19) 0.013(2) 0.0056(19)
C21 0.036(2) 0.032(2) 0.037(3) 0.008(2) 0.012(2) 0.005(2)
C10 0.044(3) 0.026(2) 0.039(3) 0.0068(19) 0.003(2) 0.006(2)
C26 0.061(3) 0.028(2) 0.055(3) 0.018(2) 0.015(3) 0.016(2)
C2 0.041(3) 0.028(2) 0.043(3) 0.004(2) 0.013(2) 0.010(2)
C23 0.046(3) 0.027(2) 0.046(3) 0.010(2) 0.015(2) 0.008(2)
C9 0.044(3) 0.029(2) 0.039(3) 0.009(2) 0.003(2) 0.007(2)
C13 0.052(3) 0.033(3) 0.042(3) 0.008(2) 0.008(2) 0.007(2)
C11 0.049(3) 0.043(3) 0.041(3) 0.009(2) 0.001(2) 0.015(2)
C24 0.060(4) 0.025(3) 0.063(4) 0.007(2) 0.012(3) 0.005(2)
C1 0.046(3) 0.027(2) 0.046(3) 0.006(2) 0.011(2) 0.012(2)
C15 0.051(3) 0.038(3) 0.047(3) 0.021(2) 0.005(2) 0.013(2)
C17 0.051(3) 0.054(3) 0.042(3) 0.019(3) 0.000(2) 0.010(3)
C3 0.055(3) 0.031(3) 0.058(3) 0.004(2) 0.008(3) 0.015(2)
C7 0.059(3) 0.029(2) 0.043(3) 0.004(2) 0.011(2) 0.011(2)
C12 0.060(3) 0.050(3) 0.033(3) 0.015(2) 0.004(2) 0.015(3)
C28 0.045(3) 0.030(2) 0.038(3) 0.006(2) 0.004(2) 0.009(2)
C27 0.053(3) 0.040(3) 0.046(3) 0.015(2) 0.009(2) 0.018(2)
C25 0.059(4) 0.029(3) 0.055(3) -0.004(2) 0.010(3) -0.002(2)
C14 0.048(3) 0.041(3) 0.055(3) 0.017(2) 0.009(3) 0.016(2)
C20 0.044(3) 0.041(3) 0.042(3) 0.002(2) 0.011(2) 0.002(2)
C6 0.062(4) 0.051(3) 0.039(3) 0.011(2) 0.010(3) 0.019(3)
C18 0.053(3) 0.073(4) 0.040(3) 0.014(3) -0.002(3) 0.006(3)
C19 0.052(3) 0.055(4) 0.042(3) 0.003(3) 0.004(3) 0.001(3)
C4 0.064(4) 0.030(3) 0.059(4) -0.006(2) 0.010(3) 0.009(3)
C16 0.049(4) 0.066(4) 0.082(5) 0.021(3) 0.020(3) 0.022(3)
C5 0.055(3) 0.052(3) 0.048(3) -0.004(3) 0.012(3) 0.013(3)
O6 0.163(8) 0.199(9) 0.139(7) 0.088(7) 0.067(6) 0.073(7)
C8 0.099(6) 0.104(7) 0.048(4) 0.011(4) 0.002(4) 0.027(5)
O3 0.245(12) 0.185(10) 0.099(6) -0.010(6) -0.031(7) 0.032(9)

loop_
_atom_type_symbol
_atom_type_description
_atom_type_scat_dispersion_real
_atom_type_scat_dispersion_imag
_atom_type_scat_source
C C 0.0033 0.0016 'International Tables Vol C Tables 4.2.6.8 and 6.1.1.4'
H H 0.0000 0.0000 'International Tables Vol C Tables 4.2.6.8 and 6.1.1.4'
N N 0.0061 0.0033 'International Tables Vol C Tables 4.2.6.8 and 6.1.1.4'
O O 0.0106 0.0060 'International Tables Vol C Tables 4.2.6.8 and 6.1.1.4'
Cu Cu 0.3201 1.2651 'International Tables Vol C Tables 4.2.6.8 and 6.1.1.4'

loop_
_geom_angle_atom_site_label_1
_geom_angle_atom_site_label_2
_geom_angle_atom_site_label_3
_geom_angle
O1 Cu1 O7 94.51(16)
O1 Cu1 N2 89.17(15)
O7 Cu1 N2 162.94(17)
O1 Cu1 N1 167.64(16)
O7 Cu1 N1 92.07(17)
N2 Cu1 N1 81.58(17)
O1 Cu1 O4 99.88(15)
O7 Cu1 O4 91.07(15)
N2 Cu1 O4 104.72(14)
N1 Cu1 O4 90.43(15)
C1 O1 Cu1 130.0(4)
C9 O4 Cu1 120.8(3)
C28 N2 C22 118.0(4)
C28 N2 Cu1 129.1(3)
C22 N2 Cu1 112.9(3)
C17 N1 C21 117.8(5)
C17 N1 Cu1 129.5(4)
C21 N1 Cu1 112.7(3)
N2 C22 C23 123.4(5)
N2 C22 C21 116.4(4)
C23 C22 C21 120.2(4)
N1 C21 C20 123.3(5)
N1 C21 C22 116.4(4)
C20 C21 C22 120.3(5)
C15 C10 C11 118.7(5)
C15 C10 C9 121.7(5)
C11 C10 C9 119.5(5)
C27 C26 C23 118.8(5)
C7 C2 C3 119.2(5)
C7 C2 C1 121.2(4)
C3 C2 C1 119.6(5)
C22 C23 C26 117.2(4)
C22 C23 C24 118.3(5)
C26 C23 C24 124.5(5)
O4 C9 O5 124.6(5)
O4 C9 C10 118.7(5)
O5 C9 C10 116.6(4)
C12 C13 C14 119.1(5)
C12 C13 C16 118.5(5)
C14 C13 C16 122.4(6)
C12 C11 C10 120.6(5)
C25 C24 C23 120.9(5)
O2 C1 O1 124.7(5)
O2 C1 C2 118.8(4)
O1 C1 C2 116.6(5)
C10 C15 C14 120.5(5)
N1 C17 C18 122.9(6)
C4 C3 C2 119.7(5)
C6 C7 C2 121.2(5)
C11 C12 C13 120.8(5)
N2 C28 C27 122.2(5)
C26 C27 C28 120.4(5)
C24 C25 C20 122.2(5)
C13 C14 C15 120.2(5)
C21 C20 C19 116.8(5)
C21 C20 C25 118.2(5)
C19 C20 C25 125.0(5)
C7 C6 C5 119.2(6)
C19 C18 C17 119.6(6)
C18 C19 C20 119.5(5)
C5 C4 C3 120.2(5)
O6 C16 C13 120.4(7)
C4 C5 C6 120.5(5)
C4 C5 C8 116.9(6)
C6 C5 C8 122.6(7)
O3 C8 C5 121.8(10)

loop_
_geom_bond_atom_site_label_1
_geom_bond_atom_site_label_2
_geom_bond_distance
Cu1 O1 1.945(4)
Cu1 O7 1.986(4)
Cu1 N2 2.017(4)
Cu1 N1 2.023(4)
Cu1 O4 2.300(4)
O1 C1 1.267(6)
O4 C9 1.262(6)
O2 C1 1.250(6)
N2 C28 1.332(6)
N2 C22 1.355(6)
O5 C9 1.267(6)
N1 C17 1.321(7)
N1 C21 1.355(6)
C22 C23 1.398(7)
C22 C21 1.434(7)
C21 C20 1.408(7)
C10 C15 1.388(7)
C10 C11 1.404(7)
C10 C9 1.503(7)
C26 C27 1.363(8)
C26 C23 1.412(8)
C2 C7 1.396(7)
C2 C3 1.404(7)
C2 C1 1.505(7)
C23 C24 1.440(7)
C13 C12 1.391(8)
C13 C14 1.392(8)
C13 C16 1.474(9)
C11 C12 1.372(8)
C24 C25 1.355(9)
C15 C14 1.394(8)
C17 C18 1.399(8)
C3 C4 1.386(8)
C7 C6 1.365(8)
C28 C27 1.393(7)
C25 C20 1.414(8)
C20 C19 1.408(8)
C6 C5 1.402(8)
C18 C19 1.358(9)
C4 C5 1.379(9)
C16 O6 1.266(10)
C5 C8 1.487(10)
C8 O3 1.185(11)
